data_2022462
loop_
_publ_author_name
'Li, Xinhua'
'Niu, Mengyuan'
'Wang, Ai'
'Lu, Liping'
'Englert, Ulli'
'Feng, Sisi'
'Zhang, Lizhen'
'Yuan, Caixia'

_publ_section_title
;
 Synthesis, structure and <i>in vitro</i> biological properties of a new
 copper(II) complex with
 4-{[3-(pyridin-2-yl)-1<i>H</i>-pyrazol-1-yl]methyl}benzoic acid
;
_journal_coeditor_code KY3208
_journal_issue 10
_journal_name_full 'Acta Crystallographica Section C'
_journal_page_first 641
_journal_page_last 648
_journal_paper_doi 10.1107/S2053229621009748
_journal_volume 77
_journal_year 2021
_chemical_formula_iupac '[Cu Cl2 (C15 H11 N3 O2)2], 1.5C H4 O, 0.5H2 O'
_chemical_formula_moiety 'C30 H22 Cl2 Cu N6 O4, 1.5(C H4 O), 0.5(H2 O)'
_chemical_formula_sum 'C31.5 H29 Cl2 Cu N6 O6'
_chemical_formula_weight 722.05
_chemical_name_systematic
;Dichloridobis(4-{[3-(pyridin-2-yl-\k<i>N</i>)-1<i>H</i>-pyrazol-1-yl-\k<i>N</i>^2^]methyl}benzoic acid)copper(II) methanol sesquisolvate
hemihydrate
;
_space_group_crystal_system triclinic
_space_group_IT_number 2
_space_group_name_Hall '-P 1'
_space_group_name_H-M_alt 'P -1'
_atom_sites_solution_hydrogens mixed
_atom_sites_solution_primary dual
_audit_creation_method SHELXL-2018/3
_cell_angle_alpha 74.260(2)
_cell_angle_beta 82.358(2)
_cell_angle_gamma 75.781(2)
_cell_formula_units_Z 2
_cell_length_a 8.4226(5)
_cell_length_b 13.4978(8)
_cell_length_c 15.2060(8)
_cell_measurement_reflns_used 6208
_cell_measurement_temperature 297(2)
_cell_measurement_theta_max 27.59
_cell_measurement_theta_min 2.95
_cell_volume 1608.84(16)
_computing_cell_refinement
;
SAINT (Bruker, 2009)
;
_computing_data_collection
;
APEX2 (Bruker, 2009)
;
_computing_data_reduction
;
SAINT (Bruker, 2009)
;
_computing_publication_material
;
SHELXL2018 (Sheldrick, 2015b)
;
_computing_structure_refinement
;
SHELXL2018 (Sheldrick, 2015b)
;
_computing_structure_solution
;
SHELXT (Sheldrick, 2015a)
;
_diffrn_ambient_temperature 297(2)
_diffrn_measured_fraction_theta_full 0.980
_diffrn_measured_fraction_theta_max 0.978
_diffrn_measurement_device_type 'Bruker APEXII CCD'
_diffrn_measurement_method '\f and \w scans'
_diffrn_radiation_type MoK\a
_diffrn_radiation_wavelength 0.71073
_diffrn_reflns_av_R_equivalents 0.0392
_diffrn_reflns_av_unetI/netI 0.0601
_diffrn_reflns_limit_h_max 11
_diffrn_reflns_limit_h_min -11
_diffrn_reflns_limit_k_max 17
_diffrn_reflns_limit_k_min -17
_diffrn_reflns_limit_l_max 18
_diffrn_reflns_limit_l_min -20
_diffrn_reflns_number 17964
_diffrn_reflns_theta_full 25.242
_diffrn_reflns_theta_max 28.230
_diffrn_reflns_theta_min 2.949
_diffrn_source 'fine-focus sealed tube'
_exptl_absorpt_coefficient_mu 0.899
_exptl_absorpt_correction_T_max 0.746
_exptl_absorpt_correction_T_min 0.678
_exptl_absorpt_correction_type multi-scan
_exptl_absorpt_process_details
;
(SADABS; Bruker, 2009)
;
_exptl_crystal_colour green
_exptl_crystal_density_diffrn 1.490
_exptl_crystal_description block
_exptl_crystal_F_000 742
_exptl_crystal_size_max 0.280
_exptl_crystal_size_mid 0.260
_exptl_crystal_size_min 0.250
_refine_diff_density_max 0.467
_refine_diff_density_min -0.380
_refine_ls_extinction_method none
_refine_ls_goodness_of_fit_ref 1.021
_refine_ls_hydrogen_treatment mixed
_refine_ls_matrix_type full
_refine_ls_number_parameters 447
_refine_ls_number_reflns 7757
_refine_ls_number_restraints 7
_refine_ls_restrained_S_all 1.023
_refine_ls_R_factor_all 0.0839
_refine_ls_R_factor_gt 0.0481
_refine_ls_shift/su_max 0.005
_refine_ls_shift/su_mean 0.000
_refine_ls_structure_factor_coef Fsqd
_refine_ls_weighting_details 'w=1/[\s^2^(Fo^2^)+(0.0390P)^2^+1.0000P] where P=(Fo^2^+2Fc^2^)/3'
_refine_ls_weighting_scheme calc
_refine_ls_wR_factor_gt 0.0977
_refine_ls_wR_factor_ref 0.1116
_reflns_number_gt 5359
_reflns_number_total 7757
_reflns_threshold_expression 'I > 2\s(I)'
_cod_data_source_file ky3208sup1.cif
_cod_data_source_block I
_cod_depositor_comments 'Adding full bibliography for 2022462.cif.'
_cod_database_code 2022462
_cod_database_fobs_code 2022462
_shelx_space_group_comment
;
The symmetry employed for this shelxl refinement is uniquely defined
by the following loop, which should always be used as a source of
symmetry information in preference to the above space-group names.
They are only intended as comments.
;
_shelx_estimated_absorpt_t_min 0.787
_shelx_estimated_absorpt_t_max 0.807

loop_
_space_group_symop_operation_xyz
'x, y, z'
'-x, -y, -z'

loop_
_atom_site_type_symbol
_atom_site_label
_atom_site_fract_x
_atom_site_fract_y
_atom_site_fract_z
_atom_site_U_iso_or_equiv
_atom_site_adp_type
_atom_site_calc_flag
_atom_site_occupancy
_atom_site_disorder_assembly
_atom_site_disorder_group
Cu Cu1 0.37742(4) -0.01188(3) 0.26715(2) 0.03278(11) Uani d 1 . .
Cl Cl1 0.27265(9) -0.15825(6) 0.39997(5) 0.04631(19) Uani d 1 . .
Cl Cl2 0.15234(9) 0.06521(7) 0.17762(5) 0.0470(2) Uani d 1 . .
O O1 0.9310(4) -0.4878(3) 0.1717(3) 0.1239(15) Uani d 1 . .
O O2 1.1126(5) -0.3983(3) 0.0933(3) 0.1181(13) Uani d 1 . .
H H2A 1.135(8) -0.441(4) 0.058(4) 0.177 Uiso d 1 . .
O O3 0.2450(5) 0.5122(3) 0.3271(2) 0.0966(10) Uani d 1 . .
H H3A 0.223(7) 0.546(4) 0.368(3) 0.145 Uiso d 1 . .
O O4 0.4949(4) 0.5360(3) 0.3315(2) 0.1038(11) Uani d 1 . .
N N1 0.3018(3) 0.08863(17) 0.34925(15) 0.0336(5) Uani d 1 . .
N N2 0.5944(3) -0.03577(17) 0.33778(14) 0.0318(5) Uani d 1 . .
N N3 0.7564(3) -0.07953(18) 0.33099(15) 0.0342(5) Uani d 1 . .
N N4 0.4683(3) -0.10692(18) 0.18145(14) 0.0340(5) Uani d 1 . .
N N5 0.5556(3) 0.08162(19) 0.15063(15) 0.0392(6) Uani d 1 . .
N N6 0.6388(3) 0.1590(2) 0.13135(17) 0.0457(6) Uani d 1 . .
C C1 0.1467(4) 0.1408(2) 0.3614(2) 0.0445(7) Uani d 1 . .
H H1 0.065102 0.128298 0.332885 0.053 Uiso calc 1 . .
C C2 0.1037(4) 0.2123(3) 0.4148(2) 0.0527(8) Uani d 1 . .
H H2 -0.005362 0.246569 0.422720 0.063 Uiso calc 1 . .
C C3 0.2236(4) 0.2325(2) 0.4562(2) 0.0508(8) Uani d 1 . .
H H3 0.197138 0.282065 0.491002 0.061 Uiso calc 1 . .
C C4 0.3836(4) 0.1785(2) 0.44532(19) 0.0410(7) Uani d 1 . .
H H4 0.466643 0.190872 0.472800 0.049 Uiso calc 1 . .
C C5 0.4186(3) 0.1056(2) 0.39296(17) 0.0324(6) Uani d 1 . .
C C6 0.5818(3) 0.0409(2) 0.37963(17) 0.0320(6) Uani d 1 . .
C C7 0.7357(3) 0.0453(2) 0.40164(19) 0.0401(7) Uani d 1 . .
H H7 0.758914 0.091049 0.431652 0.048 Uiso calc 1 . .
C C8 0.8440(4) -0.0322(2) 0.3695(2) 0.0420(7) Uani d 1 . .
H H8 0.957167 -0.049505 0.373299 0.050 Uiso calc 1 . .
C C9 0.8187(3) -0.1667(2) 0.29030(18) 0.0349(6) Uani d 1 . .
C C10 0.7388(3) -0.2486(2) 0.30945(19) 0.0385(6) Uani d 1 . .
H H10 0.646072 -0.248948 0.350125 0.046 Uiso calc 1 . .
C C11 0.7991(4) -0.3300(2) 0.2672(2) 0.0441(7) Uani d 1 . .
H H11 0.747723 -0.386483 0.279874 0.053 Uiso calc 1 . .
C C12 0.9369(4) -0.3278(3) 0.2054(2) 0.0493(8) Uani d 1 . .
C C13 1.0157(4) -0.2455(3) 0.1891(2) 0.0508(8) Uani d 1 . .
H H13 1.109086 -0.244951 0.148888 0.061 Uiso calc 1 . .
C C14 0.9582(3) -0.1645(3) 0.2313(2) 0.0440(7) Uani d 1 . .
H H14 1.011918 -0.109305 0.220413 0.053 Uiso calc 1 . .
C C15 0.9943(5) -0.4111(4) 0.1548(3) 0.0735(12) Uani d 1 . .
C C16 0.4143(4) -0.1947(2) 0.1910(2) 0.0412(7) Uani d 1 . .
H H16 0.336933 -0.211973 0.238808 0.049 Uiso calc 1 . .
C C17 0.4682(4) -0.2608(3) 0.1330(2) 0.0470(8) Uani d 1 . .
H H17 0.428295 -0.321450 0.141965 0.056 Uiso calc 1 . .
C C18 0.5818(4) -0.2355(3) 0.0618(2) 0.0497(8) Uani d 1 . .
H H18 0.620160 -0.278959 0.021947 0.060 Uiso calc 1 . .
C C19 0.6379(4) -0.1453(2) 0.0503(2) 0.0447(7) Uani d 1 . .
H H19 0.714336 -0.126814 0.002300 0.054 Uiso calc 1 . .
C C20 0.5798(3) -0.0821(2) 0.11092(18) 0.0346(6) Uani d 1 . .
C C21 0.6357(3) 0.0149(2) 0.10151(18) 0.0373(6) Uani d 1 . .
C C22 0.7688(4) 0.0514(3) 0.0481(2) 0.0516(8) Uani d 1 . .
H H22 0.841641 0.019594 0.007019 0.062 Uiso calc 1 . .
C C23 0.7685(4) 0.1427(3) 0.0689(2) 0.0569(9) Uani d 1 . .
H H23 0.842477 0.185986 0.045284 0.068 Uiso calc 1 . .
C C24 0.5821(4) 0.2446(2) 0.1738(2) 0.0500(8) Uani d 1 . .
C C25 0.6923(5) 0.2891(3) 0.2012(2) 0.0652(10) Uani d 1 . .
H H25 0.804794 0.264624 0.191136 0.078 Uiso calc 1 . .
C C26 0.6319(6) 0.3711(3) 0.2440(3) 0.0723(11) Uani d 1 . .
H H26 0.704617 0.402935 0.261512 0.087 Uiso calc 1 . .
C C27 0.4642(6) 0.4058(3) 0.2608(2) 0.0625(10) Uani d 1 . .
C C28 0.3567(5) 0.3601(3) 0.2330(2) 0.0579(9) Uani d 1 . .
H H28 0.244223 0.383853 0.243797 0.069 Uiso calc 1 . .
C C29 0.4141(5) 0.2795(2) 0.1894(2) 0.0525(8) Uani d 1 . .
H H29 0.341022 0.248906 0.170705 0.063 Uiso calc 1 . .
C C30 0.4062(7) 0.4911(3) 0.3100(3) 0.0738(12) Uani d 1 . .
O O5 0.1491(4) 0.6324(2) 0.4403(2) 0.0838(9) Uani d 1 . .
H H5 0.180(6) 0.692(2) 0.427(3) 0.126 Uiso d 1 . .
C C31 0.2226(9) 0.5699(4) 0.5213(3) 0.147(3) Uani d 1 . .
H H31A 0.323769 0.524833 0.505728 0.221 Uiso calc 1 . .
H H31B 0.149613 0.527499 0.557641 0.221 Uiso calc 1 . .
H H31C 0.244281 0.614774 0.555446 0.221 Uiso calc 1 . .
O O6 0.7403(10) -0.4787(5) 0.0072(4) 0.107(2) Uani d 0.5 A -1
H H6 0.778(8) -0.474(8) 0.055(5) 0.161 Uiso d 0.5 B -1
C C32 0.5670(11) -0.4887(8) 0.0141(7) 0.097(3) Uani d 0.5 A -1
H H32A 0.528949 -0.508411 0.077481 0.145 Uiso calc 0.5 A -1
H H32B 0.560145 -0.541880 -0.015413 0.145 Uiso calc 0.5 A -1
H H32C 0.499824 -0.422433 -0.015192 0.145 Uiso calc 0.5 A -1
O O7 0.0478(8) 0.3356(6) 0.0974(7) 0.161(4) Uani d 0.5 . .
H H7A 0.033837 0.375984 0.130687 0.241 Uiso d 0.5 . .
H H7B 0.111077 0.350994 0.052477 0.241 Uiso d 0.5 . .

loop_
_atom_site_aniso_label
_atom_site_aniso_U_11
_atom_site_aniso_U_22
_atom_site_aniso_U_33
_atom_site_aniso_U_12
_atom_site_aniso_U_13
_atom_site_aniso_U_23
Cu1 0.02966(18) 0.0412(2) 0.03133(18) -0.00584(14) 0.00008(13) -0.01833(14)
Cl1 0.0455(4) 0.0564(5) 0.0451(4) -0.0183(4) 0.0042(3) -0.0232(4)
Cl2 0.0368(4) 0.0663(5) 0.0414(4) -0.0102(4) -0.0039(3) -0.0197(4)
O1 0.100(2) 0.128(3) 0.196(4) -0.059(2) 0.047(2) -0.125(3)
O2 0.108(3) 0.129(3) 0.142(3) -0.034(2) 0.053(2) -0.097(3)
O3 0.113(3) 0.078(2) 0.111(3) -0.013(2) -0.003(2) -0.0551(19)
O4 0.133(3) 0.094(2) 0.113(3) -0.060(2) 0.024(2) -0.059(2)
N1 0.0326(12) 0.0383(13) 0.0305(12) -0.0078(10) 0.0032(10) -0.0120(10)
N2 0.0312(11) 0.0373(13) 0.0296(12) -0.0087(10) 0.0008(9) -0.0130(10)
N3 0.0307(11) 0.0416(13) 0.0340(12) -0.0111(10) -0.0001(10) -0.0139(10)
N4 0.0317(12) 0.0432(14) 0.0294(12) -0.0059(11) -0.0018(9) -0.0151(10)
N5 0.0432(14) 0.0439(14) 0.0321(13) -0.0142(12) 0.0002(11) -0.0092(11)
N6 0.0511(15) 0.0479(15) 0.0407(14) -0.0168(13) -0.0007(12) -0.0112(12)
C1 0.0400(16) 0.0507(19) 0.0437(17) -0.0056(15) 0.0028(13) -0.0199(14)
C2 0.0462(18) 0.056(2) 0.051(2) 0.0057(16) 0.0042(15) -0.0240(16)
C3 0.068(2) 0.0417(18) 0.0412(18) -0.0016(17) 0.0036(16) -0.0212(14)
C4 0.0581(19) 0.0377(16) 0.0324(15) -0.0134(15) -0.0017(14) -0.0153(12)
C5 0.0402(15) 0.0329(14) 0.0244(13) -0.0117(12) 0.0033(11) -0.0071(11)
C6 0.0385(15) 0.0363(15) 0.0241(13) -0.0142(12) 0.0001(11) -0.0080(11)
C7 0.0428(16) 0.0458(17) 0.0398(16) -0.0159(14) -0.0050(13) -0.0176(13)
C8 0.0352(15) 0.0512(18) 0.0457(17) -0.0154(14) -0.0051(13) -0.0159(14)
C9 0.0312(14) 0.0407(16) 0.0335(15) -0.0034(12) -0.0045(11) -0.0134(12)
C10 0.0340(15) 0.0450(17) 0.0375(16) -0.0095(13) -0.0006(12) -0.0123(13)
C11 0.0415(16) 0.0421(17) 0.0526(19) -0.0100(14) -0.0104(14) -0.0144(14)
C12 0.0377(16) 0.058(2) 0.059(2) -0.0030(15) -0.0043(15) -0.0324(17)
C13 0.0313(15) 0.072(2) 0.058(2) -0.0121(16) 0.0070(14) -0.0342(17)
C14 0.0342(15) 0.0562(19) 0.0485(18) -0.0142(14) 0.0031(13) -0.0232(15)
C15 0.059(2) 0.086(3) 0.092(3) -0.020(2) 0.010(2) -0.054(3)
C16 0.0393(16) 0.0501(18) 0.0392(16) -0.0108(14) -0.0004(13) -0.0195(14)
C17 0.0541(19) 0.0474(18) 0.0472(18) -0.0103(15) -0.0086(15) -0.0230(15)
C18 0.0537(19) 0.056(2) 0.0418(18) 0.0021(16) -0.0053(15) -0.0281(15)
C19 0.0421(16) 0.057(2) 0.0326(15) -0.0021(15) 0.0024(13) -0.0168(14)
C20 0.0300(13) 0.0434(16) 0.0283(14) -0.0002(12) -0.0058(11) -0.0107(12)
C21 0.0337(14) 0.0473(17) 0.0279(14) -0.0043(13) -0.0024(12) -0.0086(12)
C22 0.0396(17) 0.065(2) 0.0503(19) -0.0130(16) 0.0105(15) -0.0190(16)
C23 0.050(2) 0.071(2) 0.053(2) -0.0281(18) 0.0099(16) -0.0147(18)
C24 0.070(2) 0.0432(18) 0.0380(17) -0.0212(17) 0.0000(16) -0.0055(14)
C25 0.074(3) 0.066(2) 0.064(2) -0.031(2) 0.000(2) -0.0193(19)
C26 0.104(3) 0.065(3) 0.065(2) -0.045(2) -0.003(2) -0.023(2)
C27 0.098(3) 0.046(2) 0.047(2) -0.028(2) 0.005(2) -0.0094(16)
C28 0.078(2) 0.0443(19) 0.048(2) -0.0170(18) 0.0026(18) -0.0075(15)
C29 0.071(2) 0.0443(19) 0.0442(18) -0.0192(17) -0.0010(17) -0.0092(15)
C30 0.111(4) 0.051(2) 0.063(3) -0.032(3) 0.006(2) -0.0138(19)
O5 0.105(2) 0.0609(18) 0.087(2) -0.0198(17) 0.0028(18) -0.0243(17)
C31 0.223(7) 0.094(4) 0.079(4) 0.045(4) -0.016(4) -0.014(3)
O6 0.174(7) 0.084(4) 0.073(4) -0.018(5) 0.000(4) -0.046(4)
C32 0.124(10) 0.084(7) 0.072(6) -0.023(7) 0.006(7) -0.006(5)
O7 0.088(5) 0.120(6) 0.313(13) -0.027(5) 0.021(6) -0.131(8)

loop_
_atom_type_symbol
_atom_type_description
_atom_type_scat_dispersion_real
_atom_type_scat_dispersion_imag
_atom_type_scat_source
C C 0.0033 0.0016 'International Tables Vol C Tables 4.2.6.8 and 6.1.1.4'
H H 0.0000 0.0000 'International Tables Vol C Tables 4.2.6.8 and 6.1.1.4'
N N 0.0061 0.0033 'International Tables Vol C Tables 4.2.6.8 and 6.1.1.4'
O O 0.0106 0.0060 'International Tables Vol C Tables 4.2.6.8 and 6.1.1.4'
Cl Cl 0.1484 0.1585 'International Tables Vol C Tables 4.2.6.8 and 6.1.1.4'
Cu Cu 0.3201 1.2651 'International Tables Vol C Tables 4.2.6.8 and 6.1.1.4'

loop_
_geom_angle_atom_site_label_1
_geom_angle_atom_site_label_2
_geom_angle_atom_site_label_3
_geom_angle_site_symmetry_1
_geom_angle_site_symmetry_3
_geom_angle
_geom_angle_publ_flag
N1 Cu1 N4 . . 175.47(9) ?
N1 Cu1 N2 . . 78.11(8) ?
N4 Cu1 N2 . . 99.13(8) ?
N1 Cu1 Cl2 . . 92.71(7) ?
N4 Cu1 Cl2 . . 89.06(6) ?
N2 Cu1 Cl2 . . 163.07(6) ?
N1 Cu1 N5 . . 101.40(8) ?
N4 Cu1 N5 . . 74.38(9) ?
N2 Cu1 N5 . . 77.00(8) ?
Cl2 Cu1 N5 . . 91.15(6) ?
N1 Cu1 Cl1 . . 88.13(6) ?
N4 Cu1 Cl1 . . 95.50(7) ?
N2 Cu1 Cl1 . . 90.11(6) ?
Cl2 Cu1 Cl1 . . 103.92(3) ?
N5 Cu1 Cl1 . . 161.84(6) ?
C15 O2 H2A . . 116(4) ?
C30 O3 H3A . . 108(4) ?
C1 N1 C5 . . 118.3(2) ?
C1 N1 Cu1 . . 124.86(19) ?
C5 N1 Cu1 . . 116.85(17) ?
C6 N2 N3 . . 105.3(2) ?
C6 N2 Cu1 . . 110.71(17) ?
N3 N2 Cu1 . . 139.38(16) ?
N2 N3 C8 . . 111.1(2) ?
N2 N3 C9 . . 121.8(2) ?
C8 N3 C9 . . 127.1(2) ?
C16 N4 C20 . . 118.0(2) ?
C16 N4 Cu1 . . 120.38(18) ?
C20 N4 Cu1 . . 121.59(19) ?
C21 N5 N6 . . 105.2(2) ?
C21 N5 Cu1 . . 106.93(18) ?
N6 N5 Cu1 . . 144.08(18) ?
N5 N6 C23 . . 111.5(3) ?
N5 N6 C24 . . 119.0(2) ?
C23 N6 C24 . . 129.4(3) ?
N1 C1 C2 . . 122.3(3) ?
N1 C1 H1 . . 118.9 ?
C2 C1 H1 . . 118.9 ?
C3 C2 C1 . . 119.4(3) ?
C3 C2 H2 . . 120.3 ?
C1 C2 H2 . . 120.3 ?
C2 C3 C4 . . 119.1(3) ?
C2 C3 H3 . . 120.4 ?
C4 C3 H3 . . 120.4 ?
C3 C4 C5 . . 118.9(3) ?
C3 C4 H4 . . 120.5 ?
C5 C4 H4 . . 120.5 ?
N1 C5 C4 . . 122.0(3) ?
N1 C5 C6 . . 114.2(2) ?
C4 C5 C6 . . 123.8(3) ?
N2 C6 C7 . . 111.2(2) ?
N2 C6 C5 . . 117.4(2) ?
C7 C6 C5 . . 131.4(3) ?
C8 C7 C6 . . 105.0(2) ?
C8 C7 H7 . . 127.5 ?
C6 C7 H7 . . 127.5 ?
N3 C8 C7 . . 107.5(3) ?
N3 C8 H8 . . 126.3 ?
C7 C8 H8 . . 126.3 ?
C10 C9 C14 . . 122.1(3) ?
C10 C9 N3 . . 120.1(2) ?
C14 C9 N3 . . 117.8(2) ?
C9 C10 C11 . . 118.8(3) ?
C9 C10 H10 . . 120.6 ?
C11 C10 H10 . . 120.6 ?
C10 C11 C12 . . 120.0(3) ?
C10 C11 H11 . . 120.0 ?
C12 C11 H11 . . 120.0 ?
C13 C12 C11 . . 119.7(3) ?
C13 C12 C15 . . 120.2(3) ?
C11 C12 C15 . . 120.0(3) ?
C14 C13 C12 . . 120.9(3) ?
C14 C13 H13 . . 119.5 ?
C12 C13 H13 . . 119.5 ?
C13 C14 C9 . . 118.5(3) ?
C13 C14 H14 . . 120.8 ?
C9 C14 H14 . . 120.8 ?
O1 C15 O2 . . 122.7(4) ?
O1 C15 C12 . . 121.1(4) ?
O2 C15 C12 . . 116.2(4) ?
N4 C16 C17 . . 122.9(3) ?
N4 C16 H16 . . 118.5 ?
C17 C16 H16 . . 118.5 ?
C18 C17 C16 . . 118.9(3) ?
C18 C17 H17 . . 120.6 ?
C16 C17 H17 . . 120.6 ?
C19 C18 C17 . . 119.2(3) ?
C19 C18 H18 . . 120.4 ?
C17 C18 H18 . . 120.4 ?
C18 C19 C20 . . 119.4(3) ?
C18 C19 H19 . . 120.3 ?
C20 C19 H19 . . 120.3 ?
N4 C20 C19 . . 121.6(3) ?
N4 C20 C21 . . 116.9(2) ?
C19 C20 C21 . . 121.5(3) ?
N5 C21 C22 . . 111.0(3) ?
N5 C21 C20 . . 118.7(2) ?
C22 C21 C20 . . 130.3(3) ?
C23 C22 C21 . . 105.4(3) ?
C23 C22 H22 . . 127.3 ?
C21 C22 H22 . . 127.3 ?
C22 C23 N6 . . 106.9(3) ?
C22 C23 H23 . . 126.6 ?
N6 C23 H23 . . 126.6 ?
C25 C24 C29 . . 121.1(3) ?
C25 C24 N6 . . 120.5(3) ?
C29 C24 N6 . . 118.3(3) ?
C24 C25 C26 . . 118.8(4) ?
C24 C25 H25 . . 120.6 ?
C26 C25 H25 . . 120.6 ?
C27 C26 C25 . . 120.5(4) ?
C27 C26 H26 . . 119.7 ?
C25 C26 H26 . . 119.7 ?
C28 C27 C26 . . 119.7(3) ?
C28 C27 C30 . . 121.9(4) ?
C26 C27 C30 . . 118.4(4) ?
C27 C28 C29 . . 120.7(4) ?
C27 C28 H28 . . 119.7 ?
C29 C28 H28 . . 119.7 ?
C28 C29 C24 . . 119.2(3) ?
C28 C29 H29 . . 120.4 ?
C24 C29 H29 . . 120.4 ?
O4 C30 O3 . . 123.5(4) ?
O4 C30 C27 . . 124.0(5) ?
O3 C30 C27 . . 112.6(4) ?
C31 O5 H5 . . 107(4) ?
O5 C31 H31A . . 109.5 ?
O5 C31 H31B . . 109.5 ?
H31A C31 H31B . . 109.5 ?
O5 C31 H31C . . 109.5 ?
H31A C31 H31C . . 109.5 ?
H31B C31 H31C . . 109.5 ?
C32 O6 H6 . . 118(6) ?
O6 C32 H32A . . 109.5 ?
O6 C32 H32B . . 109.5 ?
H32A C32 H32B . . 109.5 ?
O6 C32 H32C . . 109.5 ?
H32A C32 H32C . . 109.5 ?
H32B C32 H32C . . 109.5 ?
H7A O7 H7B . . 112.3 ?

loop_
_geom_bond_atom_site_label_1
_geom_bond_atom_site_label_2
_geom_bond_site_symmetry_2
_geom_bond_distance
_geom_bond_publ_flag
Cu1 N1 . 2.022(2) ?
Cu1 N4 . 2.022(2) ?
Cu1 N2 . 2.155(2) ?
Cu1 Cl2 . 2.3407(8) ?
Cu1 N5 . 2.448(2) ?
Cu1 Cl1 . 2.6418(9) ?
O1 C15 . 1.229(5) ?
O2 C15 . 1.282(5) ?
O2 H2A . 0.861(19) ?
O3 C30 . 1.322(5) ?
O3 H3A . 0.844(19) ?
O4 C30 . 1.195(5) ?
N1 C1 . 1.339(3) ?
N1 C5 . 1.353(3) ?
N2 C6 . 1.332(3) ?
N2 N3 . 1.350(3) ?
N3 C8 . 1.358(3) ?
N3 C9 . 1.431(3) ?
N4 C16 . 1.336(4) ?
N4 C20 . 1.355(3) ?
N5 C21 . 1.325(3) ?
N5 N6 . 1.344(3) ?
N6 C23 . 1.365(4) ?
N6 C24 . 1.424(4) ?
C1 C2 . 1.377(4) ?
C1 H1 . 0.9300 ?
C2 C3 . 1.374(5) ?
C2 H2 . 0.9300 ?
C3 C4 . 1.378(4) ?
C3 H3 . 0.9300 ?
C4 C5 . 1.382(3) ?
C4 H4 . 0.9300 ?
C5 C6 . 1.457(4) ?
C6 C7 . 1.399(4) ?
C7 C8 . 1.361(4) ?
C7 H7 . 0.9300 ?
C8 H8 . 0.9300 ?
C9 C10 . 1.378(4) ?
C9 C14 . 1.382(4) ?
C10 C11 . 1.379(4) ?
C10 H10 . 0.9300 ?
C11 C12 . 1.394(4) ?
C11 H11 . 0.9300 ?
C12 C13 . 1.380(4) ?
C12 C15 . 1.482(5) ?
C13 C14 . 1.371(4) ?
C13 H13 . 0.9300 ?
C14 H14 . 0.9300 ?
C16 C17 . 1.377(4) ?
C16 H16 . 0.9300 ?
C17 C18 . 1.375(4) ?
C17 H17 . 0.9300 ?
C18 C19 . 1.371(4) ?
C18 H18 . 0.9300 ?
C19 C20 . 1.385(4) ?
C19 H19 . 0.9300 ?
C20 C21 . 1.462(4) ?
C21 C22 . 1.404(4) ?
C22 C23 . 1.352(5) ?
C22 H22 . 0.9300 ?
C23 H23 . 0.9300 ?
C24 C25 . 1.381(5) ?
C24 C29 . 1.387(5) ?
C25 C26 . 1.391(5) ?
C25 H25 . 0.9300 ?
C26 C27 . 1.387(6) ?
C26 H26 . 0.9300 ?
C27 C28 . 1.376(5) ?
C27 C30 . 1.489(5) ?
C28 C29 . 1.381(4) ?
C28 H28 . 0.9300 ?
C29 H29 . 0.9300 ?
O5 C31 . 1.412(5) ?
O5 H5 . 0.871(19) ?
C31 H31A . 0.9600 ?
C31 H31B . 0.9600 ?
C31 H31C . 0.9600 ?
O6 C32 . 1.487(8) ?
O6 H6 . 0.85(2) ?
C32 H32A . 0.9600 ?
C32 H32B . 0.9600 ?
C32 H32C . 0.9600 ?
O7 H7A . 0.8193 ?
O7 H7B . 0.8208 ?

loop_
_geom_hbond_atom_site_label_D
_geom_hbond_atom_site_label_H
_geom_hbond_atom_site_label_A
_geom_hbond_site_symmetry_A
_geom_hbond_distance_DH
_geom_hbond_distance_HA
_geom_hbond_distance_DA
_geom_hbond_angle_DHA
_geom_hbond_publ_flag
O2 H2A O6 2_745 0.861(19) 1.74(3) 2.548(6) 156(6) yes
O3 H3A O5 . 0.844(19) 1.76(2) 2.598(4) 169(6) yes
O5 H5 Cl1 1_565 0.871(19) 2.26(2) 3.126(3) 176(5) yes
O6 H6 O1 . 0.85(2) 2.27(3) 3.107(8) 166(5) yes
O7 H7A O1 1_465 0.82 2.05 2.819(7) 155.4 yes
O7 H7B O6 2_655 0.82 2.30 2.953(11) 137.4 yes

loop_
_geom_torsion_atom_site_label_1
_geom_torsion_atom_site_label_2
_geom_torsion_atom_site_label_3
_geom_torsion_atom_site_label_4
_geom_torsion_site_symmetry_1
_geom_torsion_site_symmetry_2
_geom_torsion_site_symmetry_3
_geom_torsion_site_symmetry_4
_geom_torsion
_geom_torsion_publ_flag
C6 N2 N3 C8 . . . . 1.1(3) ?
Cu1 N2 N3 C8 . . . . 152.9(2) ?
C6 N2 N3 C9 . . . . 179.2(2) ?
Cu1 N2 N3 C9 . . . . -29.0(4) ?
C21 N5 N6 C23 . . . . 1.3(3) ?
Cu1 N5 N6 C23 . . . . 154.2(3) ?
C21 N5 N6 C24 . . . . 179.7(3) ?
Cu1 N5 N6 C24 . . . . -27.4(5) ?
C5 N1 C1 C2 . . . . 1.6(4) ?
Cu1 N1 C1 C2 . . . . -176.7(2) ?
N1 C1 C2 C3 . . . . 1.0(5) ?
C1 C2 C3 C4 . . . . -1.8(5) ?
C2 C3 C4 C5 . . . . 0.1(5) ?
C1 N1 C5 C4 . . . . -3.4(4) ?
Cu1 N1 C5 C4 . . . . 175.1(2) ?
C1 N1 C5 C6 . . . . 176.7(2) ?
Cu1 N1 C5 C6 . . . . -4.9(3) ?
C3 C4 C5 N1 . . . . 2.6(4) ?
C3 C4 C5 C6 . . . . -177.5(3) ?
N3 N2 C6 C7 . . . . -1.3(3) ?
Cu1 N2 C6 C7 . . . . -162.05(18) ?
N3 N2 C6 C5 . . . . 177.5(2) ?
Cu1 N2 C6 C5 . . . . 16.7(3) ?
N1 C5 C6 N2 . . . . -8.8(3) ?
C4 C5 C6 N2 . . . . 171.3(2) ?
N1 C5 C6 C7 . . . . 169.7(3) ?
C4 C5 C6 C7 . . . . -10.3(5) ?
N2 C6 C7 C8 . . . . 1.0(3) ?
C5 C6 C7 C8 . . . . -177.6(3) ?
N2 N3 C8 C7 . . . . -0.5(3) ?
C9 N3 C8 C7 . . . . -178.5(3) ?
C6 C7 C8 N3 . . . . -0.2(3) ?
N2 N3 C9 C10 . . . . -42.3(4) ?
C8 N3 C9 C10 . . . . 135.5(3) ?
N2 N3 C9 C14 . . . . 136.9(3) ?
C8 N3 C9 C14 . . . . -45.3(4) ?
C14 C9 C10 C11 . . . . -1.0(4) ?
N3 C9 C10 C11 . . . . 178.2(3) ?
C9 C10 C11 C12 . . . . -0.9(4) ?
C10 C11 C12 C13 . . . . 2.1(5) ?
C10 C11 C12 C15 . . . . -175.4(3) ?
C11 C12 C13 C14 . . . . -1.4(5) ?
C15 C12 C13 C14 . . . . 176.1(3) ?
C12 C13 C14 C9 . . . . -0.4(5) ?
C10 C9 C14 C13 . . . . 1.6(4) ?
N3 C9 C14 C13 . . . . -177.6(3) ?
C13 C12 C15 O1 . . . . 176.3(4) ?
C11 C12 C15 O1 . . . . -6.2(6) ?
C13 C12 C15 O2 . . . . -3.6(6) ?
C11 C12 C15 O2 . . . . 173.9(4) ?
C20 N4 C16 C17 . . . . 0.6(4) ?
Cu1 N4 C16 C17 . . . . 178.1(2) ?
N4 C16 C17 C18 . . . . -0.4(5) ?
C16 C17 C18 C19 . . . . -0.2(5) ?
C17 C18 C19 C20 . . . . 0.4(5) ?
C16 N4 C20 C19 . . . . -0.4(4) ?
Cu1 N4 C20 C19 . . . . -177.8(2) ?
C16 N4 C20 C21 . . . . 179.4(2) ?
Cu1 N4 C20 C21 . . . . 2.0(3) ?
C18 C19 C20 N4 . . . . -0.1(4) ?
C18 C19 C20 C21 . . . . -179.9(3) ?
N6 N5 C21 C22 . . . . -1.8(3) ?
Cu1 N5 C21 C22 . . . . -165.6(2) ?
N6 N5 C21 C20 . . . . 177.0(2) ?
Cu1 N5 C21 C20 . . . . 13.2(3) ?
N4 C20 C21 N5 . . . . -11.7(4) ?
C19 C20 C21 N5 . . . . 168.1(3) ?
N4 C20 C21 C22 . . . . 166.8(3) ?
C19 C20 C21 C22 . . . . -13.4(5) ?
N5 C21 C22 C23 . . . . 1.6(4) ?
C20 C21 C22 C23 . . . . -177.0(3) ?
C21 C22 C23 N6 . . . . -0.7(4) ?
N5 N6 C23 C22 . . . . -0.4(4) ?
C24 N6 C23 C22 . . . . -178.5(3) ?
N5 N6 C24 C25 . . . . 142.7(3) ?
C23 N6 C24 C25 . . . . -39.3(5) ?
N5 N6 C24 C29 . . . . -35.3(4) ?
C23 N6 C24 C29 . . . . 142.7(3) ?
C29 C24 C25 C26 . . . . -0.8(5) ?
N6 C24 C25 C26 . . . . -178.7(3) ?
C24 C25 C26 C27 . . . . 1.5(6) ?
C25 C26 C27 C28 . . . . -1.4(6) ?
C25 C26 C27 C30 . . . . 177.7(3) ?
C26 C27 C28 C29 . . . . 0.6(5) ?
C30 C27 C28 C29 . . . . -178.5(3) ?
C27 C28 C29 C24 . . . . 0.1(5) ?
C25 C24 C29 C28 . . . . 0.1(5) ?
N6 C24 C29 C28 . . . . 178.0(3) ?
C28 C27 C30 O4 . . . . -176.4(4) ?
C26 C27 C30 O4 . . . . 4.5(6) ?
C28 C27 C30 O3 . . . . 3.3(5) ?
C26 C27 C30 O3 . . . . -175.8(4) ?
